data_7121766
loop_
_publ_author_name
'Abe, Hideki'
'Fujimaki, Mitsuru'
'Nakagawa, Eri'
'Kobayashi, Toyoharu'
'Ito, Hisanaka'

_publ_section_title
;
 Enantioselective total synthesis of sagittacin E and related natural
 products.
;
_journal_issue 48
_journal_name_full 'Chemical communications (Cambridge, England)'
_journal_page_first 6165
_journal_page_last 6168
_journal_paper_doi 10.1039/c8cc03438a
_journal_volume 54
_journal_year 2018
_chemical_absolute_configuration unk
_chemical_formula_moiety 'C16 H20 O4'
_chemical_formula_sum 'C16 H20 O4'
_chemical_formula_weight 276.32
_space_group_crystal_system orthorhombic
_space_group_IT_number 19
_space_group_name_Hall 'P 2ac 2ab'
_space_group_name_H-M_alt 'P 21 21 21'
_symmetry_space_group_name_Hall 'P 2ac 2ab'
_symmetry_space_group_name_H-M 'P 21 21 21'
_atom_sites_solution_hydrogens geom
_audit_creation_date 2017-09-26
_audit_creation_method SHELXL-2014
_audit_update_record
;
2018-05-18 deposited with the CCDC.
2018-05-23 downloaded from the CCDC.
;
_cell_angle_alpha 90
_cell_angle_beta 90
_cell_angle_gamma 90
_cell_formula_units_Z 4
_cell_length_a 7.102(3)
_cell_length_b 8.451(3)
_cell_length_c 24.298(9)
_cell_measurement_reflns_used 3927
_cell_measurement_temperature 90
_cell_measurement_theta_max 27.53
_cell_measurement_theta_min 2.94
_cell_volume 1458.3(10)
_computing_cell_refinement 'APEX2 (Bruker AXS, 2006)'
_computing_data_collection 'APEX2 (Bruker AXS, 2006)'
_computing_data_reduction 'SAINT (Bruker AXS, 2004)'
_computing_molecular_graphics 'XSHEL (Bruker AXS,2002)'
_computing_publication_material 'XCIF (Bruker AXS, 2001)'
_computing_structure_refinement 'SHELXL-97 (Sheldrick, 1997)'
_computing_structure_solution 'SHELXS-97 (Sheldrick, 1997)'
_diffrn_ambient_temperature 90
_diffrn_detector_area_resol_mean 8.333
_diffrn_measured_fraction_theta_full 0.999
_diffrn_measured_fraction_theta_max 0.999
_diffrn_measurement_device_type 'Bruker APEXII CCD area detector'
_diffrn_measurement_method 'phi and omega scans'
_diffrn_radiation_monochromator 'Bruker Helios multilayer confocal mirror'
_diffrn_radiation_source 'Bruker TXS fine-focus rotating anode'
_diffrn_radiation_type MoK\a
_diffrn_radiation_wavelength 0.71073
_diffrn_reflns_av_R_equivalents 0.0220
_diffrn_reflns_av_unetI/netI 0.0249
_diffrn_reflns_Laue_measured_fraction_full 0.999
_diffrn_reflns_Laue_measured_fraction_max 0.999
_diffrn_reflns_limit_h_max 8
_diffrn_reflns_limit_h_min -4
_diffrn_reflns_limit_k_max 10
_diffrn_reflns_limit_k_min -9
_diffrn_reflns_limit_l_max 28
_diffrn_reflns_limit_l_min -24
_diffrn_reflns_number 7111
_diffrn_reflns_point_group_measured_fraction_full 0.999
_diffrn_reflns_point_group_measured_fraction_max 0.999
_diffrn_reflns_theta_full 25.000
_diffrn_reflns_theta_max 25.010
_diffrn_reflns_theta_min 1.676
_diffrn_source 'rotating-anode X-ray tube'
_diffrn_source_type 'Bruker TXS fine-focus Turbo X-ray Source'
_exptl_absorpt_coefficient_mu 0.090
_exptl_absorpt_correction_T_max 0.976
_exptl_absorpt_correction_T_min 0.911
_exptl_absorpt_correction_type numerical
_exptl_absorpt_process_details
;
Crystal Faces plugin in Bruker APEX2 software
;
_exptl_crystal_colour colourless
_exptl_crystal_density_diffrn 1.258
_exptl_crystal_description block
_exptl_crystal_F_000 592
_exptl_crystal_size_max 0.303
_exptl_crystal_size_mid 0.302
_exptl_crystal_size_min 0.277
_refine_diff_density_max 0.167
_refine_diff_density_min -0.186
_refine_diff_density_rms 0.038
_refine_ls_abs_structure_details
;
 Flack x determined using 978 quotients [(I+)-(I-)]/[(I+)+(I-)]
 (Parsons, Flack and Wagner, Acta Cryst. B69 (2013) 249-259).
;
_refine_ls_abs_structure_Flack 0.1(4)
_refine_ls_extinction_method none
_refine_ls_goodness_of_fit_ref 1.023
_refine_ls_hydrogen_treatment constr
_refine_ls_matrix_type full
_refine_ls_number_parameters 185
_refine_ls_number_reflns 2568
_refine_ls_number_restraints 126
_refine_ls_restrained_S_all 1.212
_refine_ls_R_factor_all 0.0331
_refine_ls_R_factor_gt 0.0316
_refine_ls_shift/su_max 0.000
_refine_ls_shift/su_mean 0.000
_refine_ls_structure_factor_coef Fsqd
_refine_ls_weighting_details 'w=1/[\s^2^(Fo^2^)+(0.0432P)^2^+0.4220P] where P=(Fo^2^+2Fc^2^)/3'
_refine_ls_weighting_scheme calc
_refine_ls_wR_factor_gt 0.0797
_refine_ls_wR_factor_ref 0.0810
_reflns_Friedel_coverage 0.693
_reflns_Friedel_fraction_full 0.999
_reflns_Friedel_fraction_max 0.999
_reflns_number_gt 2460
_reflns_number_total 2568
_reflns_threshold_expression 'I > 2\s'
_cod_data_source_file c8cc03438a2.cif
_cod_data_source_block P212121
_cod_depositor_comments 'Adding full bibliography for 7121764--7121766.cif.'
_cod_original_cell_volume 1458.4(9)
_cod_database_code 7121766
_publcif_datablock.id {d24d5b96-a77d-4a78-ae34-6dfa93d7c9b9}

_shelx_space_group_comment
;
The symmetry employed for this shelxl refinement is uniquely defined
by the following loop, which should always be used as a source of
symmetry information in preference to the above space-group names.
They are only intended as comments.
;
_shelx_estimated_absorpt_t_min 0.973
_shelx_estimated_absorpt_t_max 0.976

loop_
_space_group_symop_operation_xyz
'x, y, z'
'-x+1/2, -y, z+1/2'
'-x, y+1/2, -z+1/2'
'x+1/2, -y+1/2, -z'

loop_
_atom_site_label
_atom_site_type_symbol
_atom_site_fract_x
_atom_site_fract_y
_atom_site_fract_z
_atom_site_U_iso_or_equiv
_atom_site_adp_type
_atom_site_occupancy
_atom_site_site_symmetry_order
_atom_site_calc_flag
_atom_site_refinement_flags_posn
_atom_site_refinement_flags_adp
C1 C 0.8117(3) 0.7410(2) 0.41553(8) 0.0161(4) Uani 1 1 d . U
C2 C 0.6543(3) 0.6453(2) 0.43610(8) 0.0160(4) Uani 1 1 d . U
H2 H 0.616875 0.658017 0.473383 0.019 Uiso 1 1 calc R U
C3 C 0.5604(3) 0.5407(2) 0.40484(8) 0.0151(3) Uani 1 1 d . U
C4 C 0.3927(3) 0.4544(2) 0.42874(9) 0.0176(4) Uani 1 1 d . U
H4 H 0.368755 0.491125 0.467239 0.021 Uiso 1 1 calc R U
C5 C 0.2191(3) 0.4836(3) 0.39306(9) 0.0196(4) Uani 1 1 d . U
H5A H 0.113238 0.418441 0.406807 0.024 Uiso 1 1 calc R U
H5B H 0.181977 0.596184 0.395790 0.024 Uiso 1 1 calc R U
C6 C 0.2578(3) 0.4422(3) 0.33298(9) 0.0187(4) Uani 1 1 d . U
H6A H 0.143773 0.464902 0.310925 0.022 Uiso 1 1 calc R U
H6B H 0.284147 0.327473 0.330088 0.022 Uiso 1 1 calc R U
C7 C 0.4250(3) 0.5350(3) 0.30884(8) 0.0167(4) Uani 1 1 d . U
H7 H 0.390890 0.649706 0.310187 0.020 Uiso 1 1 calc R U
C8 C 0.6091(3) 0.5133(2) 0.34462(8) 0.0149(3) Uani 1 1 d . U
C9 C 0.7547(3) 0.6281(2) 0.32472(8) 0.0150(4) Uani 1 1 d . U
H9 H 0.784803 0.624888 0.286634 0.018 Uiso 1 1 calc R U
C10 C 0.8468(3) 0.7350(2) 0.35541(8) 0.0158(3) Uani 1 1 d . U
C11 C 0.4441(3) 0.2071(3) 0.47654(9) 0.0213(4) Uani 1 1 d . U
C12 C 0.4848(3) 0.0356(3) 0.46657(10) 0.0261(5) Uani 1 1 d . U
H12A H 0.480691 -0.021846 0.501580 0.039 Uiso 1 1 calc R U
H12B H 0.610187 0.024588 0.450156 0.039 Uiso 1 1 calc R U
H12C H 0.390250 -0.008115 0.441444 0.039 Uiso 1 1 calc R U
C13 C 0.4514(3) 0.4914(3) 0.24821(9) 0.0207(5) Uani 1 1 d . U
H13A H 0.558552 0.550200 0.233124 0.031 Uiso 1 1 calc R U
H13B H 0.337172 0.518601 0.227640 0.031 Uiso 1 1 calc R U
H13C H 0.475309 0.377593 0.245026 0.031 Uiso 1 1 calc R U
C14 C 0.6966(3) 0.3451(2) 0.33711(8) 0.0175(4) Uani 1 1 d . U
H14A H 0.751620 0.336473 0.300244 0.026 Uiso 1 1 calc R U
H14B H 0.598205 0.264846 0.341554 0.026 Uiso 1 1 calc R U
H14C H 0.794913 0.328537 0.364821 0.026 Uiso 1 1 calc R U
C15 C 0.9851(3) 0.8442(3) 0.32750(9) 0.0187(4) Uani 1 1 d . U
C16 C 1.0220(4) 1.0058(3) 0.35132(10) 0.0286(5) Uani 1 1 d . U
H16A H 1.057178 1.078823 0.321731 0.043 Uiso 1 1 calc R U
H16B H 1.124747 0.999214 0.378133 0.043 Uiso 1 1 calc R U
H16C H 0.907915 1.044534 0.369608 0.043 Uiso 1 1 calc R U
O1 O 0.9117(2) 0.81909(19) 0.44703(6) 0.0230(4) Uani 1 1 d . U
O2 O 0.4284(2) 0.28397(17) 0.42817(6) 0.0193(3) Uani 1 1 d . U
O3 O 0.4278(3) 0.2689(2) 0.52086(7) 0.0401(5) Uani 1 1 d . U
O4 O 1.0599(2) 0.8041(2) 0.28456(6) 0.0279(4) Uani 1 1 d . U

loop_
_atom_site_aniso_label
_atom_site_aniso_U_11
_atom_site_aniso_U_22
_atom_site_aniso_U_33
_atom_site_aniso_U_23
_atom_site_aniso_U_13
_atom_site_aniso_U_12
C1 0.0164(7) 0.0152(7) 0.0166(7) -0.0002(6) -0.0023(6) 0.0043(7)
C2 0.0177(7) 0.0163(7) 0.0140(7) 0.0005(7) 0.0002(7) 0.0051(7)
C3 0.0153(7) 0.0159(7) 0.0141(7) 0.0016(6) 0.0004(6) 0.0044(6)
C4 0.0189(7) 0.0165(7) 0.0173(7) 0.0020(6) 0.0032(6) 0.0021(6)
C5 0.0170(8) 0.0201(8) 0.0216(8) 0.0036(7) 0.0023(7) 0.0000(7)
C6 0.0152(8) 0.0202(8) 0.0207(8) 0.0034(7) -0.0020(7) -0.0014(7)
C7 0.0156(7) 0.0175(8) 0.0170(7) 0.0022(6) -0.0020(7) 0.0003(7)
C8 0.0141(7) 0.0163(7) 0.0143(7) 0.0007(6) 0.0001(6) 0.0023(6)
C9 0.0135(7) 0.0177(7) 0.0139(7) 0.0013(7) -0.0003(6) 0.0037(7)
C10 0.0135(7) 0.0171(7) 0.0168(7) 0.0009(6) -0.0017(6) 0.0040(6)
C11 0.0243(9) 0.0220(9) 0.0177(8) 0.0037(7) -0.0005(7) 0.0023(8)
C12 0.0314(12) 0.0231(12) 0.0239(11) 0.0045(9) -0.0024(9) 0.0021(10)
C13 0.0219(11) 0.0232(11) 0.0172(10) 0.0020(9) -0.0047(9) -0.0033(9)
C14 0.0181(10) 0.0179(10) 0.0164(9) -0.0012(8) -0.0001(8) 0.0022(9)
C15 0.0148(8) 0.0206(8) 0.0207(8) 0.0029(8) -0.0022(7) 0.0014(7)
C16 0.0287(12) 0.0251(12) 0.0321(12) 0.0000(10) 0.0007(10) -0.0074(10)
O1 0.0260(8) 0.0230(8) 0.0201(8) -0.0031(6) -0.0067(7) -0.0029(7)
O2 0.0241(7) 0.0170(7) 0.0168(6) 0.0032(5) 0.0020(5) 0.0006(6)
O3 0.0697(13) 0.0313(10) 0.0192(8) 0.0027(7) -0.0033(9) 0.0164(9)
O4 0.0259(8) 0.0306(9) 0.0272(8) 0.0027(7) 0.0071(7) -0.0034(7)

loop_
_atom_type_symbol
_atom_type_description
_atom_type_scat_dispersion_real
_atom_type_scat_dispersion_imag
_atom_type_scat_source
C C 0.0033 0.0016 'International Tables Vol C Tables 4.2.6.8 and 6.1.1.4'
H H 0.0000 0.0000 'International Tables Vol C Tables 4.2.6.8 and 6.1.1.4'
O O 0.0106 0.0060 'International Tables Vol C Tables 4.2.6.8 and 6.1.1.4'

loop_
_geom_angle_atom_site_label_1
_geom_angle_atom_site_label_2
_geom_angle_atom_site_label_3
_geom_angle
O1 C1 C2 121.43(18)
O1 C1 C10 122.14(19)
C2 C1 C10 116.41(18)
C3 C2 C1 123.25(18)
C3 C2 H2 118.4
C1 C2 H2 118.4
C2 C3 C4 119.40(19)
C2 C3 C8 122.10(19)
C4 C3 C8 118.37(18)
O2 C4 C3 109.54(17)
O2 C4 C5 107.06(17)
C3 C4 C5 109.87(17)
O2 C4 H4 110.1
C3 C4 H4 110.1
C5 C4 H4 110.1
C6 C5 C4 111.16(18)
C6 C5 H5A 109.4
C4 C5 H5A 109.4
C6 C5 H5B 109.4
C4 C5 H5B 109.4
H5A C5 H5B 108.0
C5 C6 C7 112.76(18)
C5 C6 H6A 109.0
C7 C6 H6A 109.0
C5 C6 H6B 109.0
C7 C6 H6B 109.0
H6A C6 H6B 107.8
C13 C7 C6 109.82(17)
C13 C7 C8 113.61(18)
C6 C7 C8 111.68(17)
C13 C7 H7 107.1
C6 C7 H7 107.1
C8 C7 H7 107.1
C9 C8 C3 111.66(17)
C9 C8 C14 106.07(17)
C3 C8 C14 109.96(16)
C9 C8 C7 108.57(16)
C3 C8 C7 108.87(16)
C14 C8 C7 111.72(17)
C10 C9 C8 126.38(19)
C10 C9 H9 116.8
C8 C9 H9 116.8
C9 C10 C1 119.24(19)
C9 C10 C15 118.65(19)
C1 C10 C15 122.10(18)
O3 C11 O2 124.3(2)
O3 C11 C12 125.7(2)
O2 C11 C12 109.96(18)
C11 C12 H12A 109.5
C11 C12 H12B 109.5
H12A C12 H12B 109.5
C11 C12 H12C 109.5
H12A C12 H12C 109.5
H12B C12 H12C 109.5
C7 C13 H13A 109.5
C7 C13 H13B 109.5
H13A C13 H13B 109.5
C7 C13 H13C 109.5
H13A C13 H13C 109.5
H13B C13 H13C 109.5
C8 C14 H14A 109.5
C8 C14 H14B 109.5
H14A C14 H14B 109.5
C8 C14 H14C 109.5
H14A C14 H14C 109.5
H14B C14 H14C 109.5
O4 C15 C16 120.4(2)
O4 C15 C10 119.9(2)
C16 C15 C10 119.68(19)
C15 C16 H16A 109.5
C15 C16 H16B 109.5
H16A C16 H16B 109.5
C15 C16 H16C 109.5
H16A C16 H16C 109.5
H16B C16 H16C 109.5
C11 O2 C4 118.74(17)

loop_
_geom_bond_atom_site_label_1
_geom_bond_atom_site_label_2
_geom_bond_distance
C1 O1 1.235(3)
C1 C2 1.468(3)
C1 C10 1.483(3)
C2 C3 1.343(3)
C2 H2 0.9500
C3 C4 1.512(3)
C3 C8 1.521(3)
C4 O2 1.463(3)
C4 C5 1.527(3)
C4 H4 1.0000
C5 C6 1.526(3)
C5 H5A 0.9900
C5 H5B 0.9900
C6 C7 1.539(3)
C6 H6A 0.9900
C6 H6B 0.9900
C7 C13 1.530(3)
C7 C8 1.581(3)
C7 H7 1.0000
C8 C9 1.498(3)
C8 C14 1.562(3)
C9 C10 1.342(3)
C9 H9 0.9500
C10 C15 1.508(3)
C11 O3 1.203(3)
C11 O2 1.347(3)
C11 C12 1.498(3)
C12 H12A 0.9800
C12 H12B 0.9800
C12 H12C 0.9800
C13 H13A 0.9800
C13 H13B 0.9800
C13 H13C 0.9800
C14 H14A 0.9800
C14 H14B 0.9800
C14 H14C 0.9800
C15 O4 1.219(3)
C15 C16 1.506(3)
C16 H16A 0.9800
C16 H16B 0.9800
C16 H16C 0.9800

loop_
_publcif_info_exptl_table_extra_item
sin_theta_over_lambda_max
